data_7022825
loop_
_publ_author_name
'Chandrasekhar, Vadapalli'
'Narayanan, Ramakirushnan Suriya'

_publ_section_title
;
 Metalation studies of 3- and 4-pyridyloxycyclophosphazenes:
 metallamacrocycles to coordination polymers.
;
_journal_issue 18
_journal_name_full 'Dalton transactions (Cambridge, England : 2003)'
_journal_page_first 6619
_journal_page_last 6632
_journal_paper_doi 10.1039/c3dt33084b
_journal_volume 42
_journal_year 2013
_chemical_formula_moiety 'C68 H48 Cl2 Cu N10 O12 P6, 2(C3 H7 N O)'
_chemical_formula_sum 'C74 H62 Cl2 Cu N12 O14 P6'
_chemical_formula_weight 1663.63
_chemical_name_systematic
;
?
;
_space_group_IT_number 14
_symmetry_cell_setting monoclinic
_symmetry_space_group_name_Hall '-P 2ybc'
_symmetry_space_group_name_H-M 'P 1 21/c 1'
_atom_sites_solution_hydrogens geom
_atom_sites_solution_primary direct
_atom_sites_solution_secondary difmap
_audit_creation_method SHELXL-97
_cell_angle_alpha 90.00
_cell_angle_beta 92.992(7)
_cell_angle_gamma 90.00
_cell_formula_units_Z 2
_cell_length_a 11.299(4)
_cell_length_b 21.076(8)
_cell_length_c 15.289(6)
_cell_measurement_reflns_used 2036
_cell_measurement_temperature 100(2)
_cell_measurement_theta_max 25.76
_cell_measurement_theta_min 2.35
_cell_volume 3636(2)
_computing_cell_refinement 'Bruker SMART'
_computing_data_collection 'Bruker SMART'
_computing_data_reduction 'Bruker SAINT'
_computing_molecular_graphics 'Bruker SHELXTL'
_computing_publication_material 'Bruker SHELXTL'
_computing_structure_refinement 'Bruker SHELXTL'
_computing_structure_solution 'Bruker SHELXTL'
_diffrn_ambient_temperature 100(2)
_diffrn_measured_fraction_theta_full 0.998
_diffrn_measured_fraction_theta_max 0.998
_diffrn_measurement_device_type 'Bruker P4'
_diffrn_measurement_method '\w scans'
_diffrn_radiation_monochromator graphite
_diffrn_radiation_source 'fine-focus sealed tube'
_diffrn_radiation_type MoK\a
_diffrn_radiation_wavelength 0.71073
_diffrn_reflns_av_R_equivalents 0.0976
_diffrn_reflns_av_unetI/netI 0.1204
_diffrn_reflns_limit_h_max 13
_diffrn_reflns_limit_h_min -12
_diffrn_reflns_limit_k_max 25
_diffrn_reflns_limit_k_min -25
_diffrn_reflns_limit_l_max 18
_diffrn_reflns_limit_l_min -15
_diffrn_reflns_number 19021
_diffrn_reflns_theta_full 25.50
_diffrn_reflns_theta_max 25.50
_diffrn_reflns_theta_min 1.93
_exptl_absorpt_coefficient_mu 0.582
_exptl_absorpt_correction_T_max 0.986
_exptl_absorpt_correction_T_min 0.968
_exptl_absorpt_correction_type multi-scan
_exptl_absorpt_process_details sadabs
_exptl_crystal_colour violet
_exptl_crystal_density_diffrn 1.520
_exptl_crystal_density_method 'not measured'
_exptl_crystal_description block
_exptl_crystal_F_000 1710
_exptl_crystal_size_max 0.069
_exptl_crystal_size_mid 0.047
_exptl_crystal_size_min 0.025
_refine_diff_density_max 1.076
_refine_diff_density_min -0.834
_refine_diff_density_rms 0.113
_refine_ls_extinction_method none
_refine_ls_goodness_of_fit_ref 0.956
_refine_ls_hydrogen_treatment constr
_refine_ls_matrix_type full
_refine_ls_number_parameters 495
_refine_ls_number_reflns 6756
_refine_ls_number_restraints 0
_refine_ls_restrained_S_all 0.956
_refine_ls_R_factor_all 0.1171
_refine_ls_R_factor_gt 0.0639
_refine_ls_shift/su_max 0.000
_refine_ls_shift/su_mean 0.000
_refine_ls_structure_factor_coef Fsqd
_refine_ls_weighting_details 'calc w=1/[\s^2^(Fo^2^)+(0.0894P)^2^+0.0000P] where P=(Fo^2^+2Fc^2^)/3'
_refine_ls_weighting_scheme calc
_refine_ls_wR_factor_gt 0.1461
_refine_ls_wR_factor_ref 0.1764
_reflns_number_gt 3939
_reflns_number_total 6756
_reflns_threshold_expression >2sigma(I)
_cod_data_source_file c3dt33084b.txt
_cod_data_source_block 908596
_cod_depositor_comments
;
The following automatic conversions were performed:

'_exptl_absorpt_correction_type' value 'Multi-scan' changed to
'multi-scan' according to
/home/saulius/struct/CIF-dictionaries/cif_core.dic dictionary named
'cif_core.dic' version 2.4.2 from 2011-04-26.

Automatic conversion script
Id: cif_fix_values 1891 2012-01-12 08:04:46Z andrius 
;
_cod_original_sg_symbol_H-M 'P 21/c'
_cod_database_code 7022825

loop_
_symmetry_equiv_pos_as_xyz
'x, y, z'
'-x, y+1/2, -z+1/2'
'-x, -y, -z'
'x, -y-1/2, z-1/2'

loop_
_atom_site_label
_atom_site_type_symbol
_atom_site_fract_x
_atom_site_fract_y
_atom_site_fract_z
_atom_site_U_iso_or_equiv
_atom_site_adp_type
_atom_site_occupancy
_atom_site_symmetry_multiplicity
_atom_site_calc_flag
_atom_site_refinement_flags
C1 C 0.8806(4) 0.2056(2) 0.4038(3) 0.0215(11) Uani 1 1 d .
C2 C 0.9274(4) 0.1965(2) 0.4873(3) 0.0267(12) Uani 1 1 d .
H2 H 0.9361 0.2308 0.5275 0.032 Uiso 1 1 calc R
C3 C 0.9611(4) 0.1362(2) 0.5108(3) 0.0247(11) Uani 1 1 d .
H3 H 0.9969 0.1301 0.5678 0.030 Uiso 1 1 calc R
C4 C 0.9006(4) 0.0962(2) 0.3790(4) 0.0265(12) Uani 1 1 d .
H4 H 0.8899 0.0609 0.3408 0.032 Uiso 1 1 calc R
C5 C 0.8671(4) 0.1549(2) 0.3481(3) 0.0236(11) Uani 1 1 d .
H5 H 0.8355 0.1603 0.2897 0.028 Uiso 1 1 calc R
C6 C 0.8348(4) 0.4026(2) 0.2877(3) 0.0227(11) Uani 1 1 d .
C7 C 0.7615(4) 0.4265(2) 0.2205(3) 0.0254(12) Uani 1 1 d .
H7 H 0.6782 0.4203 0.2203 0.030 Uiso 1 1 calc R
C8 C 0.8105(4) 0.4589(2) 0.1549(3) 0.0280(12) Uani 1 1 d .
H8 H 0.7592 0.4752 0.1091 0.034 Uiso 1 1 calc R
C9 C 0.9973(4) 0.4459(2) 0.2168(3) 0.0250(12) Uani 1 1 d .
H9 H 1.0803 0.4528 0.2156 0.030 Uiso 1 1 calc R
C10 C 0.9562(4) 0.4125(2) 0.2862(3) 0.0260(12) Uani 1 1 d .
H10 H 1.0089 0.3967 0.3316 0.031 Uiso 1 1 calc R
C11 C 1.1403(4) 0.4429(2) 0.5949(3) 0.0215(11) Uani 1 1 d .
C12 C 1.1762(4) 0.4836(2) 0.5317(3) 0.0263(12) Uani 1 1 d .
H12 H 1.1211 0.4989 0.4875 0.032 Uiso 1 1 calc R
C13 C 1.2942(4) 0.5023(2) 0.5330(4) 0.0288(12) Uani 1 1 d .
H13 H 1.3209 0.5299 0.4891 0.035 Uiso 1 1 calc R
C14 C 1.3725(4) 0.4803(2) 0.5987(4) 0.0296(13) Uani 1 1 d .
H14 H 1.4528 0.4938 0.6007 0.036 Uiso 1 1 calc R
C15 C 1.3352(4) 0.4394(2) 0.6607(4) 0.0265(12) Uani 1 1 d .
H15 H 1.3902 0.4248 0.7053 0.032 Uiso 1 1 calc R
C16 C 1.2159(4) 0.4183(2) 0.6598(3) 0.0241(11) Uani 1 1 d .
C17 C 1.1813(4) 0.3703(2) 0.7228(3) 0.0238(11) Uani 1 1 d .
C18 C 1.2181(4) 0.3711(2) 0.8103(3) 0.0247(12) Uani 1 1 d .
H18 H 1.2617 0.4065 0.8331 0.030 Uiso 1 1 calc R
C19 C 1.1933(4) 0.3219(2) 0.8653(3) 0.0294(12) Uani 1 1 d .
H19 H 1.2195 0.3238 0.9253 0.035 Uiso 1 1 calc R
C20 C 1.1301(4) 0.2696(2) 0.8336(3) 0.0270(12) Uani 1 1 d .
H20 H 1.1142 0.2353 0.8716 0.032 Uiso 1 1 calc R
C21 C 1.0906(4) 0.2676(2) 0.7472(3) 0.0268(12) Uani 1 1 d .
H21 H 1.0469 0.2321 0.7251 0.032 Uiso 1 1 calc R
C22 C 1.1149(4) 0.3176(2) 0.6929(3) 0.0219(11) Uani 1 1 d .
C23 C 0.6086(4) 0.3771(2) 0.7008(3) 0.0241(11) Uani 1 1 d .
C24 C 0.6371(4) 0.4350(3) 0.7383(4) 0.0289(12) Uani 1 1 d .
H24 H 0.6759 0.4667 0.7062 0.035 Uiso 1 1 calc R
C25 C 0.6082(4) 0.4458(3) 0.8227(4) 0.0349(14) Uani 1 1 d .
H25 H 0.6262 0.4854 0.8499 0.042 Uiso 1 1 calc R
C26 C 0.5525(4) 0.3987(3) 0.8685(4) 0.0370(14) Uani 1 1 d .
H26 H 0.5328 0.4062 0.9272 0.044 Uiso 1 1 calc R
C27 C 0.5255(4) 0.3412(3) 0.8300(3) 0.0315(13) Uani 1 1 d .
H27 H 0.4875 0.3094 0.8627 0.038 Uiso 1 1 calc R
C28 C 0.5527(4) 0.3287(2) 0.7440(3) 0.0244(11) Uani 1 1 d .
C29 C 0.5197(4) 0.2692(2) 0.6997(3) 0.0264(12) Uani 1 1 d .
C30 C 0.4075(4) 0.2416(3) 0.7067(4) 0.0304(13) Uani 1 1 d .
H30 H 0.3517 0.2615 0.7423 0.036 Uiso 1 1 calc R
C31 C 0.3768(5) 0.1865(3) 0.6632(4) 0.0384(14) Uani 1 1 d .
H31 H 0.3010 0.1683 0.6702 0.046 Uiso 1 1 calc R
C32 C 0.4540(5) 0.1577(3) 0.6100(4) 0.0378(14) Uani 1 1 d .
H32 H 0.4309 0.1202 0.5791 0.045 Uiso 1 1 calc R
C33 C 0.5666(4) 0.1831(2) 0.6008(3) 0.0299(12) Uani 1 1 d .
H33 H 0.6215 0.1633 0.5646 0.036 Uiso 1 1 calc R
C34 C 0.5952(4) 0.2375(2) 0.6457(3) 0.0244(12) Uani 1 1 d .
C35 C 0.4750(4) 0.1314(3) 0.8777(4) 0.0390(15) Uani 1 1 d .
H35A H 0.4636 0.1025 0.8277 0.058 Uiso 1 1 calc R
H35B H 0.5265 0.1111 0.9232 0.058 Uiso 1 1 calc R
H35C H 0.5120 0.1707 0.8586 0.058 Uiso 1 1 calc R
C36 C 0.3604(5) 0.1873(3) 0.9869(4) 0.0396(14) Uani 1 1 d .
H36A H 0.2792 0.1918 1.0056 0.059 Uiso 1 1 calc R
H36B H 0.3909 0.2290 0.9708 0.059 Uiso 1 1 calc R
H36C H 0.4107 0.1696 1.0350 0.059 Uiso 1 1 calc R
C37 C 0.2615(4) 0.1160(3) 0.8815(4) 0.0309(13) Uani 1 1 d .
H37 H 0.1901 0.1259 0.9087 0.037 Uiso 1 1 calc R
Cl1 Cl 1.18746(11) 0.04269(6) 0.53909(9) 0.0332(3) Uani 1 1 d .
Cu1 Cu 1.0000 0.0000 0.5000 0.0304(3) Uani 1 2 d S
N1 N 0.9518(3) 0.34915(18) 0.4710(3) 0.0206(9) Uani 1 1 d .
N2 N 0.8592(3) 0.35045(19) 0.6289(3) 0.0221(9) Uani 1 1 d .
N3 N 0.7247(3) 0.31274(18) 0.4883(3) 0.0216(9) Uani 1 1 d .
N4 N 0.9472(3) 0.08576(18) 0.4597(3) 0.0259(10) Uani 1 1 d .
N5 N 0.9285(4) 0.46947(19) 0.1509(3) 0.0275(10) Uani 1 1 d .
N6 N 0.3611(4) 0.1457(2) 0.9127(3) 0.0297(10) Uani 1 1 d .
O1 O 0.8510(3) 0.26493(15) 0.3693(2) 0.0235(8) Uani 1 1 d .
O2 O 0.7801(3) 0.37148(15) 0.3536(2) 0.0219(8) Uani 1 1 d .
O3 O 1.0184(3) 0.42830(15) 0.5959(2) 0.0233(8) Uani 1 1 d .
O4 O 1.0757(2) 0.31465(14) 0.6047(2) 0.0177(7) Uani 1 1 d .
O5 O 0.6307(2) 0.36860(15) 0.6119(2) 0.0232(8) Uani 1 1 d .
O6 O 0.7124(3) 0.26134(15) 0.6417(2) 0.0240(8) Uani 1 1 d .
O7 O 0.2551(3) 0.07819(18) 0.8225(3) 0.0406(10) Uani 1 1 d .
P1 P 0.82998(10) 0.32563(6) 0.42727(9) 0.0209(3) Uani 1 1 d .
P2 P 0.96940(10) 0.35987(6) 0.57272(9) 0.0211(3) Uani 1 1 d .
P3 P 0.73708(10) 0.32368(6) 0.58899(9) 0.0224(3) Uani 1 1 d .

loop_
_atom_site_aniso_label
_atom_site_aniso_U_11
_atom_site_aniso_U_22
_atom_site_aniso_U_33
_atom_site_aniso_U_23
_atom_site_aniso_U_13
_atom_site_aniso_U_12
C1 0.010(2) 0.025(3) 0.029(3) 0.004(2) 0.000(2) 0.0025(19)
C2 0.021(3) 0.029(3) 0.031(3) -0.002(2) -0.003(2) 0.002(2)
C3 0.024(3) 0.028(3) 0.021(3) -0.003(2) -0.005(2) 0.003(2)
C4 0.014(3) 0.032(3) 0.033(3) -0.007(2) 0.001(2) 0.000(2)
C5 0.012(2) 0.034(3) 0.025(3) -0.003(2) -0.002(2) -0.001(2)
C6 0.020(3) 0.024(3) 0.024(3) -0.001(2) 0.004(2) -0.002(2)
C7 0.014(2) 0.032(3) 0.030(3) 0.002(2) -0.003(2) 0.001(2)
C8 0.021(3) 0.032(3) 0.030(3) 0.008(2) -0.006(2) 0.003(2)
C9 0.019(3) 0.027(3) 0.029(3) 0.004(2) -0.001(2) -0.003(2)
C10 0.016(3) 0.032(3) 0.030(3) 0.006(2) -0.003(2) 0.000(2)
C11 0.013(2) 0.024(3) 0.027(3) 0.002(2) -0.001(2) -0.001(2)
C12 0.021(3) 0.027(3) 0.030(3) 0.006(2) -0.004(2) 0.004(2)
C13 0.020(3) 0.028(3) 0.039(3) 0.008(2) 0.004(2) -0.003(2)
C14 0.012(2) 0.026(3) 0.051(4) 0.000(3) -0.002(2) -0.003(2)
C15 0.015(3) 0.030(3) 0.034(3) 0.002(2) -0.004(2) 0.001(2)
C16 0.017(3) 0.025(3) 0.030(3) 0.002(2) -0.004(2) -0.001(2)
C17 0.010(2) 0.025(3) 0.036(3) 0.002(2) 0.000(2) 0.004(2)
C18 0.011(2) 0.036(3) 0.027(3) -0.001(2) -0.008(2) 0.003(2)
C19 0.018(3) 0.043(3) 0.026(3) 0.005(3) -0.005(2) 0.005(2)
C20 0.014(3) 0.037(3) 0.029(3) 0.008(2) 0.001(2) 0.006(2)
C21 0.012(2) 0.031(3) 0.037(3) 0.006(2) 0.001(2) 0.002(2)
C22 0.008(2) 0.032(3) 0.024(3) 0.002(2) -0.005(2) 0.004(2)
C23 0.009(2) 0.039(3) 0.024(3) 0.001(2) -0.002(2) 0.007(2)
C24 0.011(2) 0.038(3) 0.038(3) 0.003(3) -0.002(2) 0.005(2)
C25 0.018(3) 0.045(3) 0.040(4) -0.005(3) -0.005(3) 0.002(2)
C26 0.021(3) 0.056(4) 0.033(3) -0.006(3) 0.000(3) 0.004(3)
C27 0.016(3) 0.051(4) 0.027(3) 0.006(3) -0.002(2) 0.002(2)
C28 0.007(2) 0.037(3) 0.029(3) 0.002(2) 0.000(2) 0.003(2)
C29 0.018(3) 0.037(3) 0.025(3) 0.005(2) 0.001(2) 0.000(2)
C30 0.014(3) 0.037(3) 0.041(3) 0.007(3) 0.004(2) 0.002(2)
C31 0.021(3) 0.048(4) 0.047(4) 0.014(3) 0.005(3) -0.009(3)
C32 0.033(3) 0.039(3) 0.042(4) 0.002(3) 0.000(3) -0.007(3)
C33 0.027(3) 0.031(3) 0.032(3) 0.007(2) 0.001(2) -0.003(2)
C34 0.011(2) 0.031(3) 0.031(3) 0.010(2) 0.004(2) -0.001(2)
C35 0.016(3) 0.042(3) 0.059(4) -0.005(3) -0.003(3) 0.002(2)
C36 0.039(3) 0.040(3) 0.038(4) -0.003(3) -0.005(3) -0.006(3)
C37 0.019(3) 0.035(3) 0.037(3) 0.007(3) -0.008(2) 0.000(2)
Cl1 0.0246(7) 0.0371(8) 0.0372(8) -0.0046(6) -0.0065(6) 0.0014(5)
Cu1 0.0226(5) 0.0272(5) 0.0400(6) -0.0041(4) -0.0119(4) 0.0046(4)
N1 0.0061(19) 0.030(2) 0.026(2) -0.0031(18) -0.0021(17) -0.0010(16)
N2 0.010(2) 0.034(2) 0.022(2) -0.0007(18) -0.0017(17) -0.0028(17)
N3 0.0105(19) 0.027(2) 0.027(2) 0.0022(18) -0.0022(18) -0.0057(16)
N4 0.017(2) 0.026(2) 0.034(3) -0.002(2) -0.004(2) 0.0042(17)
N5 0.024(2) 0.031(2) 0.027(3) 0.005(2) -0.002(2) 0.0007(19)
N6 0.020(2) 0.032(2) 0.036(3) 0.001(2) -0.005(2) -0.0007(19)
O1 0.0190(17) 0.0278(19) 0.023(2) 0.0007(15) -0.0013(15) -0.0010(14)
O2 0.0131(16) 0.0296(19) 0.0230(19) 0.0070(15) 0.0000(14) 0.0006(14)
O3 0.0070(16) 0.0285(18) 0.034(2) -0.0023(15) -0.0044(15) 0.0007(13)
O4 0.0092(15) 0.0253(18) 0.0181(18) -0.0004(14) -0.0024(13) 0.0018(13)
O5 0.0098(16) 0.0312(19) 0.028(2) 0.0019(15) 0.0001(15) 0.0028(13)
O6 0.0111(16) 0.0339(19) 0.027(2) 0.0070(15) 0.0012(15) 0.0014(14)
O7 0.029(2) 0.047(2) 0.045(3) -0.007(2) -0.0094(19) -0.0033(18)
P1 0.0122(6) 0.0265(7) 0.0238(7) 0.0032(6) -0.0006(5) -0.0005(5)
P2 0.0100(6) 0.0270(7) 0.0259(8) 0.0006(6) -0.0015(5) 0.0009(5)
P3 0.0101(6) 0.0317(7) 0.0253(8) 0.0021(6) -0.0002(5) 0.0011(5)

loop_
_atom_type_symbol
_atom_type_description
_atom_type_scat_dispersion_real
_atom_type_scat_dispersion_imag
_atom_type_scat_source
C C 0.0033 0.0016 'International Tables Vol C Tables 4.2.6.8 and 6.1.1.4'
H H 0.0000 0.0000 'International Tables Vol C Tables 4.2.6.8 and 6.1.1.4'
N N 0.0061 0.0033 'International Tables Vol C Tables 4.2.6.8 and 6.1.1.4'
O O 0.0106 0.0060 'International Tables Vol C Tables 4.2.6.8 and 6.1.1.4'
P P 0.1023 0.0942 'International Tables Vol C Tables 4.2.6.8 and 6.1.1.4'
Cu Cu 0.3201 1.2651 'International Tables Vol C Tables 4.2.6.8 and 6.1.1.4'
Cl Cl 0.1484 0.1585 'International Tables Vol C Tables 4.2.6.8 and 6.1.1.4'

loop_
_geom_angle_atom_site_label_1
_geom_angle_atom_site_label_2
_geom_angle_atom_site_label_3
_geom_angle
_geom_angle_site_symmetry_1
_geom_angle_site_symmetry_3
C2 C1 C5 119.7(5) . .
C2 C1 O1 123.6(4) . .
C5 C1 O1 116.6(4) . .
C1 C2 C3 117.6(5) . .
N4 C3 C2 124.5(5) . .
N4 C4 C5 123.8(5) . .
C4 C5 C1 118.0(5) . .
O2 C6 C7 116.3(4) . .
O2 C6 C10 124.4(5) . .
C7 C6 C10 119.2(5) . .
C8 C7 C6 118.8(4) . .
N5 C8 C7 123.8(5) . .
N5 C9 C10 124.5(5) . .
C9 C10 C6 117.6(5) . .
C12 C11 C16 123.2(4) . .
C12 C11 O3 117.9(4) . .
C16 C11 O3 118.7(4) . .
C11 C12 C13 119.1(5) . .
C14 C13 C12 119.5(5) . .
C15 C14 C13 120.5(5) . .
C14 C15 C16 121.3(5) . .
C11 C16 C15 116.3(4) . .
C11 C16 C17 123.8(4) . .
C15 C16 C17 119.8(4) . .
C18 C17 C22 117.0(5) . .
C18 C17 C16 123.5(5) . .
C22 C17 C16 119.3(5) . .
C19 C18 C17 121.6(5) . .
C18 C19 C20 120.3(5) . .
C21 C20 C19 119.7(5) . .
C20 C21 C22 119.5(5) . .
C21 C22 O4 119.0(4) . .
C21 C22 C17 121.9(5) . .
O4 C22 C17 119.1(4) . .
C24 C23 C28 123.7(5) . .
C24 C23 O5 117.7(4) . .
C28 C23 O5 118.4(4) . .
C25 C24 C23 118.5(5) . .
C24 C25 C26 119.7(5) . .
C27 C26 C25 120.9(5) . .
C26 C27 C28 121.0(5) . .
C23 C28 C27 116.2(5) . .
C23 C28 C29 121.4(5) . .
C27 C28 C29 122.4(5) . .
C34 C29 C30 115.6(5) . .
C34 C29 C28 122.5(4) . .
C30 C29 C28 121.9(4) . .
C31 C30 C29 121.3(5) . .
C32 C31 C30 120.8(5) . .
C31 C32 C33 120.1(5) . .
C34 C33 C32 117.8(5) . .
C33 C34 C29 124.4(4) . .
C33 C34 O6 118.2(4) . .
C29 C34 O6 117.3(4) . .
O7 C37 N6 126.0(5) . .
N4 Cu1 N4 180.00(9) . 3_756
N4 Cu1 Cl1 89.02(12) . .
N4 Cu1 Cl1 90.99(12) 3_756 .
N4 Cu1 Cl1 90.99(12) . 3_756
N4 Cu1 Cl1 89.01(12) 3_756 3_756
Cl1 Cu1 Cl1 180.0 . 3_756
P2 N1 P1 121.8(2) . .
P2 N2 P3 122.5(3) . .
P3 N3 P1 122.0(2) . .
C3 N4 C4 116.3(4) . .
C3 N4 Cu1 121.4(4) . .
C4 N4 Cu1 122.2(3) . .
C9 N5 C8 116.1(4) . .
C37 N6 C36 121.6(5) . .
C37 N6 C35 120.7(5) . .
C36 N6 C35 117.4(4) . .
C1 O1 P1 123.7(3) . .
C6 O2 P1 131.4(3) . .
C11 O3 P2 121.8(3) . .
C22 O4 P2 117.8(3) . .
C23 O5 P3 117.7(3) . .
C34 O6 P3 120.5(3) . .
O2 P1 N3 106.13(19) . .
O2 P1 N1 112.6(2) . .
N3 P1 N1 118.2(2) . .
O2 P1 O1 98.92(18) . .
N3 P1 O1 109.45(19) . .
N1 P1 O1 109.79(19) . .
N2 P2 N1 117.5(2) . .
N2 P2 O3 105.9(2) . .
N1 P2 O3 112.2(2) . .
N2 P2 O4 111.47(19) . .
N1 P2 O4 105.82(18) . .
O3 P2 O4 103.17(17) . .
N3 P3 O6 112.0(2) . .
N3 P3 N2 117.8(2) . .
O6 P3 N2 105.92(19) . .
N3 P3 O5 106.1(2) . .
O6 P3 O5 103.21(17) . .
N2 P3 O5 111.0(2) . .

loop_
_geom_bond_atom_site_label_1
_geom_bond_atom_site_label_2
_geom_bond_distance
_geom_bond_site_symmetry_2
C1 C2 1.369(7) .
C1 C5 1.371(7) .
C1 O1 1.391(5) .
C2 C3 1.369(7) .
C3 N4 1.324(6) .
C4 N4 1.334(6) .
C4 C5 1.370(7) .
C6 O2 1.376(6) .
C6 C7 1.381(7) .
C6 C10 1.389(7) .
C7 C8 1.356(7) .
C8 N5 1.356(6) .
C9 N5 1.335(6) .
C9 C10 1.375(7) .
C11 C12 1.370(7) .
C11 C16 1.376(7) .
C11 O3 1.411(5) .
C12 C13 1.390(6) .
C13 C14 1.383(7) .
C14 C15 1.364(7) .
C15 C16 1.419(6) .
C16 C17 1.464(7) .
C17 C18 1.381(7) .
C17 C22 1.403(7) .
C18 C19 1.372(7) .
C19 C20 1.388(7) .
C20 C21 1.373(7) .
C21 C22 1.378(7) .
C22 O4 1.398(6) .
C23 C24 1.380(7) .
C23 C28 1.385(7) .
C23 O5 1.405(6) .
C24 C25 1.366(7) .
C25 C26 1.385(8) .
C26 C27 1.374(7) .
C27 C28 1.391(7) .
C28 C29 1.464(7) .
C29 C34 1.389(7) .
C29 C30 1.404(6) .
C30 C31 1.374(8) .
C31 C32 1.367(8) .
C32 C33 1.394(7) .
C33 C34 1.366(7) .
C34 O6 1.420(5) .
C35 N6 1.452(6) .
C36 N6 1.434(7) .
C37 O7 1.204(6) .
C37 N6 1.352(6) .
Cl1 Cu1 2.3497(14) .
Cu1 N4 1.991(4) .
Cu1 N4 1.991(4) 3_756
Cu1 Cl1 2.3497(14) 3_756
N1 P2 1.574(4) .
N1 P1 1.578(4) .
N2 P2 1.562(4) .
N2 P3 1.583(4) .
N3 P3 1.556(4) .
N3 P1 1.573(4) .
O1 P1 1.581(3) .
O2 P1 1.566(3) .
O3 P2 1.578(3) .
O4 P2 1.591(3) .
O5 P3 1.584(3) .
O6 P3 1.574(3) .
